data_4337007
loop_
_publ_author_name
'Tianshu Li'
'Nicholas Arleth'
'Michael T. Gamer'
'Ralf K\"oppe'
'Timo Augenstein'
'Fabian Dielmann'
'Manfred Scheer'
'Sergey N. Konchenko'
'Peter W. Roesky'

_publ_contact_author
;
      Prof. Dr. Peter W. Roesky
      Karlsruher Institut fuer Technologie (KIT)
      Institut fuer Anorganische Chemie
      Lehrstuhl fuer Anorganische Funktionsmaterialien
      Engesserstr. 15, Geb. 30.45
      76131 Karlsruhe 
      Bundesrepublik Deutschland
;
_publ_contact_author_email roesky@kit.edu
_publ_contact_author_fax '+49 721 6084854'
_publ_contact_author_phone '+49 721 6086117'
_publ_section_title
;
 Intramolecular Phosphorus-Phosphorus Bond Formation within a Co2P4 Core
;
_journal_name_full 'Inorganic Chemistry'
_journal_page_first 14231
_journal_page_last 14236
_journal_paper_doi 10.1021/ic402159y
_journal_volume 52
_journal_year 2013
_chemical_formula_moiety 'C54 H88 Co2 P4 Sm, C6 H14'
_chemical_formula_sum 'C60 H102 Co2 P4 Sm'
_chemical_formula_weight 1215.51
_chemical_name_systematic
; 
 ? 
;
_space_group_IT_number 14
_symmetry_cell_setting monoclinic
_symmetry_Int_Tables_number 14
_symmetry_space_group_name_Hall '-P 2ybc'
_symmetry_space_group_name_H-M 'P 1 21/c 1'
_atom_sites_solution_hydrogens geom
_atom_sites_solution_primary direct
_atom_sites_solution_secondary difmap
_audit_creation_method SHELXL-97
_cell_angle_alpha 90.00
_cell_angle_beta 97.782(2)
_cell_angle_gamma 90.00
_cell_formula_units_Z 4
_cell_length_a 10.3372(3)
_cell_length_b 17.1314(5)
_cell_length_c 34.8910(11)
_cell_measurement_reflns_used 22766
_cell_measurement_temperature 150(2)
_cell_measurement_theta_max 29.67
_cell_measurement_theta_min 1.67
_cell_volume 6122.0(3)
_computing_cell_refinement 'STOE X-AREA, PLATON (A.L.Spek, 2005)'
_computing_data_collection 'STOE X-AREA'
_computing_data_reduction 'STOE X-RED, PLATON (A.L.Spek, 2005)'
_computing_molecular_graphics
;
O. V. Dolomanov, L. J. Bourhis, R. J. Gildea, J. A. K. Howard and H. Puschmann,
OLEX2: a complete structure solution, refinement and analysis program.
J. Appl. Cryst. (2009). 42, 339-341.
;
_computing_publication_material
;
O. V. Dolomanov, L. J. Bourhis, R. J. Gildea, J. A. K. Howard and H. Puschmann,
OLEX2: a complete structure solution, refinement and analysis program.
J. Appl. Cryst. (2009). 42, 339-341.
;
_computing_structure_refinement 'SHELXL-97 (Sheldrick, 1997)'
_computing_structure_solution 'SHELXS-97 (Sheldrick, 1997)'
_diffrn_ambient_temperature 150(2)
_diffrn_measured_fraction_theta_full 0.967
_diffrn_measured_fraction_theta_max 0.967
_diffrn_measurement_device_type 'STOE IPDS 2'
_diffrn_measurement_method 'area detector'
_diffrn_radiation_monochromator graphite
_diffrn_radiation_source 'fine-focus sealed tube'
_diffrn_radiation_type MoK\a
_diffrn_radiation_wavelength 0.71073
_diffrn_reflns_av_R_equivalents 0.0937
_diffrn_reflns_av_sigmaI/netI 0.0793
_diffrn_reflns_limit_h_max 12
_diffrn_reflns_limit_h_min -11
_diffrn_reflns_limit_k_max 18
_diffrn_reflns_limit_k_min -20
_diffrn_reflns_limit_l_max 40
_diffrn_reflns_limit_l_min -41
_diffrn_reflns_number 26465
_diffrn_reflns_theta_full 25.35
_diffrn_reflns_theta_max 25.35
_diffrn_reflns_theta_min 1.67
_exptl_absorpt_coefficient_mu 1.621
_exptl_absorpt_correction_T_max 0.8147
_exptl_absorpt_correction_T_min 0.5929
_exptl_absorpt_correction_type integration
_exptl_absorpt_process_details 'STOE X-RED & X-SHAPE'
_exptl_crystal_colour black
_exptl_crystal_density_diffrn 1.319
_exptl_crystal_description rod
_exptl_crystal_F_000 2552
_exptl_crystal_size_max 0.518
_exptl_crystal_size_mid 0.334
_exptl_crystal_size_min 0.171
_refine_diff_density_max 0.999
_refine_diff_density_min -1.084
_refine_diff_density_rms 0.112
_refine_ls_extinction_method none
_refine_ls_goodness_of_fit_ref 1.001
_refine_ls_hydrogen_treatment constr
_refine_ls_matrix_type full
_refine_ls_number_parameters 634
_refine_ls_number_reflns 10851
_refine_ls_number_restraints 0
_refine_ls_restrained_S_all 1.001
_refine_ls_R_factor_all 0.0607
_refine_ls_R_factor_gt 0.0390
_refine_ls_shift/su_max 0.002
_refine_ls_shift/su_mean 0.000
_refine_ls_structure_factor_coef Fsqd
_refine_ls_weighting_details 'calc w=1/[\s^2^(Fo^2^)+(0.0305P)^2^+0.0000P] where P=(Fo^2^+2Fc^2^)/3'
_refine_ls_weighting_scheme calc
_refine_ls_wR_factor_gt 0.0813
_refine_ls_wR_factor_ref 0.0864
_reflns_number_gt 7749
_reflns_number_total 10851
_reflns_threshold_expression >2sigma(I)
_cod_data_source_file ic402159y_si_002_2.cif
_cod_data_source_block 1a_hex
_cod_original_sg_symbol_H-M 'P 21/c'
_cod_database_code 4337007

loop_
_symmetry_equiv_pos_as_xyz
'x, y, z'
'-x, y+1/2, -z+1/2'
'-x, -y, -z'
'x, -y-1/2, z-1/2'

loop_
_atom_site_label
_atom_site_type_symbol
_atom_site_fract_x
_atom_site_fract_y
_atom_site_fract_z
_atom_site_U_iso_or_equiv
_atom_site_adp_type
_atom_site_occupancy
_atom_site_symmetry_multiplicity
_atom_site_calc_flag
_atom_site_refinement_flags
Sm1 Sm 0.16127(2) -0.303851(13) -0.400566(6) 0.02616(7) Uani 1 1 d .
Co1 Co 0.14710(5) -0.11383(3) -0.293201(15) 0.02171(12) Uani 1 1 d .
Co2 Co 0.05212(5) -0.02923(3) -0.366267(15) 0.02334(13) Uani 1 1 d .
P1 P -0.04184(9) -0.12186(7) -0.33232(3) 0.0247(2) Uani 1 1 d .
P2 P 0.03959(10) -0.15693(7) -0.38306(3) 0.0270(2) Uani 1 1 d .
P3 P 0.21603(9) -0.18648(7) -0.34056(3) 0.0255(2) Uani 1 1 d .
P4 P 0.25336(10) -0.06302(7) -0.34025(3) 0.0253(2) Uani 1 1 d .
C1 C 0.0536(4) -0.3830(3) -0.34635(12) 0.0283(9) Uani 1 1 d .
C2 C 0.1499(4) -0.4328(3) -0.35814(14) 0.0377(11) Uani 1 1 d .
C3 C 0.1036(5) -0.4570(3) -0.39635(15) 0.0431(12) Uani 1 1 d .
C4 C -0.0166(5) -0.4198(3) -0.40806(14) 0.0404(12) Uani 1 1 d .
C5 C -0.0465(4) -0.3747(3) -0.37735(13) 0.0351(11) Uani 1 1 d .
C6 C 0.0528(5) -0.3509(3) -0.30628(13) 0.0451(12) Uani 1 1 d .
H6A H 0.0311 -0.2952 -0.3079 0.068 Uiso 1 1 calc R
H6B H 0.1393 -0.3578 -0.2913 0.068 Uiso 1 1 calc R
H6C H -0.0124 -0.3788 -0.2936 0.068 Uiso 1 1 calc R
C7 C 0.2734(5) -0.4592(4) -0.33484(17) 0.0604(17) Uani 1 1 d .
H7A H 0.2628 -0.5128 -0.3259 0.091 Uiso 1 1 calc R
H7B H 0.2945 -0.4247 -0.3125 0.091 Uiso 1 1 calc R
H7C H 0.3444 -0.4575 -0.3508 0.091 Uiso 1 1 calc R
C8 C 0.1601(7) -0.5257(3) -0.4168(2) 0.0699(18) Uani 1 1 d .
H8A H 0.2553 -0.5263 -0.4102 0.105 Uiso 1 1 calc R
H8B H 0.1372 -0.5201 -0.4448 0.105 Uiso 1 1 calc R
H8C H 0.1239 -0.5747 -0.4083 0.105 Uiso 1 1 calc R
C9 C -0.1028(6) -0.4343(4) -0.44595(16) 0.075(2) Uani 1 1 d .
H9A H -0.1033 -0.3879 -0.4624 0.113 Uiso 1 1 calc R
H9B H -0.1919 -0.4456 -0.4409 0.113 Uiso 1 1 calc R
H9C H -0.0690 -0.4789 -0.4591 0.113 Uiso 1 1 calc R
C10 C -0.1739(4) -0.3312(3) -0.37648(16) 0.0469(13) Uani 1 1 d .
H10A H -0.2421 -0.3681 -0.3716 0.070 Uiso 1 1 calc R
H10B H -0.1993 -0.3054 -0.4014 0.070 Uiso 1 1 calc R
H10C H -0.1624 -0.2919 -0.3559 0.070 Uiso 1 1 calc R
C11 C 0.3668(4) -0.3384(3) -0.43686(13) 0.0344(10) Uani 1 1 d .
C12 C 0.2565(4) -0.3353(3) -0.46625(13) 0.0372(11) Uani 1 1 d .
C13 C 0.2144(4) -0.2568(3) -0.46975(12) 0.0343(10) Uani 1 1 d .
C14 C 0.2963(4) -0.2112(3) -0.44317(12) 0.0313(10) Uani 1 1 d .
C15 C 0.3909(4) -0.2615(3) -0.42264(13) 0.0334(10) Uani 1 1 d .
C16 C 0.4543(5) -0.4076(3) -0.42622(17) 0.0526(14) Uani 1 1 d .
H16A H 0.4097 -0.4554 -0.4361 0.079 Uiso 1 1 calc R
H16B H 0.4750 -0.4108 -0.3980 0.079 Uiso 1 1 calc R
H16C H 0.5352 -0.4015 -0.4377 0.079 Uiso 1 1 calc R
C17 C 0.2086(6) -0.3999(4) -0.49350(15) 0.0581(15) Uani 1 1 d .
H17A H 0.2553 -0.4483 -0.4854 0.087 Uiso 1 1 calc R
H17B H 0.2243 -0.3863 -0.5197 0.087 Uiso 1 1 calc R
H17C H 0.1148 -0.4076 -0.4931 0.087 Uiso 1 1 calc R
C18 C 0.1036(5) -0.2275(4) -0.49905(14) 0.0549(15) Uani 1 1 d .
H18A H 0.0751 -0.1762 -0.4910 0.082 Uiso 1 1 calc R
H18B H 0.0305 -0.2642 -0.5007 0.082 Uiso 1 1 calc R
H18C H 0.1337 -0.2229 -0.5244 0.082 Uiso 1 1 calc R
C19 C 0.2979(5) -0.1239(3) -0.44069(14) 0.0427(12) Uani 1 1 d .
H19A H 0.3374 -0.1078 -0.4148 0.064 Uiso 1 1 calc R
H19B H 0.2083 -0.1040 -0.4457 0.064 Uiso 1 1 calc R
H19C H 0.3491 -0.1027 -0.4600 0.064 Uiso 1 1 calc R
C20 C 0.5021(4) -0.2375(3) -0.39270(14) 0.0447(12) Uani 1 1 d .
H20A H 0.5810 -0.2302 -0.4050 0.067 Uiso 1 1 calc R
H20B H 0.5177 -0.2782 -0.3729 0.067 Uiso 1 1 calc R
H20C H 0.4801 -0.1884 -0.3807 0.067 Uiso 1 1 calc R
C21 C 0.0676(4) -0.1277(2) -0.23958(11) 0.0231(9) Uani 1 1 d .
C22 C 0.1711(3) -0.1807(2) -0.24112(11) 0.0229(9) Uani 1 1 d .
H22 H 0.1631 -0.2359 -0.2407 0.028 Uiso 1 1 calc R
C23 C 0.2903(4) -0.1391(2) -0.24334(11) 0.0237(9) Uani 1 1 d .
C24 C 0.2574(4) -0.0564(2) -0.24394(11) 0.0222(8) Uani 1 1 d .
C25 C 0.1212(4) -0.0526(2) -0.24157(11) 0.0229(9) Uani 1 1 d .
H25 H 0.0728 -0.0055 -0.2413 0.028 Uiso 1 1 calc R
C26 C -0.0658(4) -0.1468(3) -0.22865(11) 0.0256(9) Uani 1 1 d .
C27 C -0.1164(4) -0.2262(3) -0.24450(13) 0.0318(10) Uani 1 1 d .
H27A H -0.1323 -0.2241 -0.2728 0.048 Uiso 1 1 calc R
H27B H -0.1981 -0.2387 -0.2345 0.048 Uiso 1 1 calc R
H27C H -0.0513 -0.2665 -0.2363 0.048 Uiso 1 1 calc R
C28 C -0.0517(4) -0.1504(3) -0.18408(12) 0.0391(11) Uani 1 1 d .
H28A H 0.0118 -0.1909 -0.1747 0.059 Uiso 1 1 calc R
H28B H -0.1364 -0.1628 -0.1760 0.059 Uiso 1 1 calc R
H28C H -0.0214 -0.0998 -0.1733 0.059 Uiso 1 1 calc R
C29 C -0.1657(4) -0.0836(3) -0.24220(13) 0.0311(10) Uani 1 1 d .
H29A H -0.1341 -0.0330 -0.2316 0.047 Uiso 1 1 calc R
H29B H -0.2490 -0.0960 -0.2331 0.047 Uiso 1 1 calc R
H29C H -0.1782 -0.0812 -0.2705 0.047 Uiso 1 1 calc R
C30 C 0.4219(4) -0.1820(2) -0.24094(12) 0.0269(9) Uani 1 1 d .
C31 C 0.5050(4) -0.1616(3) -0.20223(12) 0.0325(10) Uani 1 1 d .
H31A H 0.4547 -0.1722 -0.1809 0.049 Uiso 1 1 calc R
H31B H 0.5287 -0.1062 -0.2021 0.049 Uiso 1 1 calc R
H31C H 0.5845 -0.1934 -0.1990 0.049 Uiso 1 1 calc R
C32 C 0.3998(4) -0.2706(3) -0.23999(15) 0.0368(11) Uani 1 1 d .
H32A H 0.4841 -0.2976 -0.2375 0.055 Uiso 1 1 calc R
H32B H 0.3462 -0.2870 -0.2640 0.055 Uiso 1 1 calc R
H32C H 0.3548 -0.2839 -0.2179 0.055 Uiso 1 1 calc R
C33 C 0.4979(4) -0.1681(3) -0.27530(12) 0.0295(10) Uani 1 1 d .
H33A H 0.5821 -0.1952 -0.2707 0.044 Uiso 1 1 calc R
H33B H 0.5128 -0.1120 -0.2781 0.044 Uiso 1 1 calc R
H33C H 0.4473 -0.1882 -0.2990 0.044 Uiso 1 1 calc R
C34 C 0.3370(4) 0.0196(2) -0.23903(12) 0.0260(9) Uani 1 1 d .
C35 C 0.3621(4) 0.0373(3) -0.19499(12) 0.0365(11) Uani 1 1 d .
H35A H 0.4174 -0.0037 -0.1818 0.055 Uiso 1 1 calc R
H35B H 0.2787 0.0389 -0.1846 0.055 Uiso 1 1 calc R
H35C H 0.4061 0.0879 -0.1908 0.055 Uiso 1 1 calc R
C36 C 0.4657(4) 0.0194(3) -0.25511(13) 0.0310(10) Uani 1 1 d .
H36A H 0.4501 0.0084 -0.2829 0.046 Uiso 1 1 calc R
H36B H 0.5227 -0.0210 -0.2420 0.046 Uiso 1 1 calc R
H36C H 0.5076 0.0705 -0.2508 0.046 Uiso 1 1 calc R
C37 C 0.2561(4) 0.0870(3) -0.25823(13) 0.0338(10) Uani 1 1 d .
H37A H 0.3114 0.1333 -0.2587 0.051 Uiso 1 1 calc R
H37B H 0.1840 0.0985 -0.2435 0.051 Uiso 1 1 calc R
H37C H 0.2208 0.0724 -0.2847 0.051 Uiso 1 1 calc R
C38 C 0.1066(4) 0.0817(2) -0.38857(12) 0.0262(9) Uani 1 1 d .
C39 C 0.0272(4) 0.0930(2) -0.35906(12) 0.0269(9) Uani 1 1 d .
H39 H 0.0540 0.1196 -0.3354 0.032 Uiso 1 1 calc R
C40 C -0.0984(4) 0.0592(2) -0.36959(12) 0.0272(9) Uani 1 1 d .
C41 C -0.0990(4) 0.0242(2) -0.40741(11) 0.0252(9) Uani 1 1 d .
C42 C 0.0287(4) 0.0377(3) -0.41785(11) 0.0273(9) Uani 1 1 d .
H42 H 0.0575 0.0199 -0.4411 0.033 Uiso 1 1 calc R
C43 C 0.2318(4) 0.1248(3) -0.39300(12) 0.0345(10) Uani 1 1 d .
C44 C 0.3206(4) 0.0767(3) -0.41510(13) 0.0385(11) Uani 1 1 d .
H44A H 0.3560 0.0326 -0.3991 0.058 Uiso 1 1 calc R
H44B H 0.3926 0.1094 -0.4214 0.058 Uiso 1 1 calc R
H44C H 0.2707 0.0570 -0.4390 0.058 Uiso 1 1 calc R
C45 C 0.1894(5) 0.1990(3) -0.41620(15) 0.0481(13) Uani 1 1 d .
H45A H 0.2657 0.2321 -0.4178 0.072 Uiso 1 1 calc R
H45B H 0.1256 0.2277 -0.4033 0.072 Uiso 1 1 calc R
H45C H 0.1497 0.1845 -0.4423 0.072 Uiso 1 1 calc R
C46 C 0.3077(4) 0.1493(3) -0.35432(13) 0.0392(11) Uani 1 1 d .
H46A H 0.3359 0.1027 -0.3392 0.059 Uiso 1 1 calc R
H46B H 0.2515 0.1812 -0.3401 0.059 Uiso 1 1 calc R
H46C H 0.3844 0.1798 -0.3589 0.059 Uiso 1 1 calc R
C47 C -0.2068(4) 0.0802(3) -0.34528(12) 0.0323(10) Uani 1 1 d .
C48 C -0.3212(4) 0.0235(3) -0.34580(13) 0.0371(11) Uani 1 1 d .
H48A H -0.3676 0.0197 -0.3722 0.056 Uiso 1 1 calc R
H48B H -0.3811 0.0427 -0.3284 0.056 Uiso 1 1 calc R
H48C H -0.2883 -0.0281 -0.3372 0.056 Uiso 1 1 calc R
C49 C -0.2596(5) 0.1601(3) -0.35947(14) 0.0432(12) Uani 1 1 d .
H49A H -0.1895 0.1989 -0.3551 0.065 Uiso 1 1 calc R
H49B H -0.3310 0.1753 -0.3452 0.065 Uiso 1 1 calc R
H49C H -0.2920 0.1573 -0.3872 0.065 Uiso 1 1 calc R
C50 C -0.1471(4) 0.0886(3) -0.30222(12) 0.0335(10) Uani 1 1 d .
H50A H -0.0996 0.0408 -0.2937 0.050 Uiso 1 1 calc R
H50B H -0.2172 0.0973 -0.2864 0.050 Uiso 1 1 calc R
H50C H -0.0869 0.1331 -0.2994 0.050 Uiso 1 1 calc R
C51 C -0.2057(4) -0.0138(3) -0.43621(12) 0.0319(10) Uani 1 1 d .
C52 C -0.2678(4) -0.0863(3) -0.42068(13) 0.0399(12) Uani 1 1 d .
H52A H -0.2051 -0.1295 -0.4187 0.060 Uiso 1 1 calc R
H52B H -0.3459 -0.1009 -0.4384 0.060 Uiso 1 1 calc R
H52C H -0.2922 -0.0749 -0.3951 0.060 Uiso 1 1 calc R
C53 C -0.3131(4) 0.0480(3) -0.44881(13) 0.0407(12) Uani 1 1 d .
H53A H -0.3581 0.0614 -0.4267 0.061 Uiso 1 1 calc R
H53B H -0.3761 0.0266 -0.4697 0.061 Uiso 1 1 calc R
H53C H -0.2728 0.0950 -0.4580 0.061 Uiso 1 1 calc R
C54 C -0.1508(5) -0.0386(3) -0.47285(12) 0.0412(12) Uani 1 1 d .
H54A H -0.1234 0.0078 -0.4861 0.062 Uiso 1 1 calc R
H54B H -0.2183 -0.0664 -0.4900 0.062 Uiso 1 1 calc R
H54C H -0.0756 -0.0730 -0.4659 0.062 Uiso 1 1 calc R
C55 C 0.2322(7) -0.0960(5) -0.1211(2) 0.089(2) Uani 1 1 d .
H55A H 0.2447 -0.1292 -0.1431 0.133 Uiso 1 1 calc R
H55B H 0.2066 -0.0435 -0.1303 0.133 Uiso 1 1 calc R
H55C H 0.1636 -0.1181 -0.1076 0.133 Uiso 1 1 calc R
C56 C 0.3576(6) -0.0915(4) -0.09377(18) 0.0673(17) Uani 1 1 d .
H56A H 0.4282 -0.0741 -0.1083 0.081 Uiso 1 1 calc R
H56B H 0.3482 -0.0517 -0.0738 0.081 Uiso 1 1 calc R
C57 C 0.3969(6) -0.1675(4) -0.07413(19) 0.0685(18) Uani 1 1 d .
H57A H 0.4157 -0.2054 -0.0941 0.082 Uiso 1 1 calc R
H57B H 0.3216 -0.1879 -0.0624 0.082 Uiso 1 1 calc R
C58 C 0.5135(6) -0.1644(4) -0.04312(17) 0.0627(16) Uani 1 1 d .
H58A H 0.5911 -0.1502 -0.0555 0.075 Uiso 1 1 calc R
H58B H 0.4993 -0.1219 -0.0249 0.075 Uiso 1 1 calc R
C59 C 0.5441(8) -0.2374(4) -0.0203(2) 0.082(2) Uani 1 1 d .
H59A H 0.4687 -0.2500 -0.0067 0.099 Uiso 1 1 calc R
H59B H 0.5540 -0.2806 -0.0385 0.099 Uiso 1 1 calc R
C60 C 0.6617(9) -0.2342(6) 0.0083(2) 0.110(3) Uani 1 1 d .
H60A H 0.7353 -0.2153 -0.0041 0.165 Uiso 1 1 calc R
H60B H 0.6814 -0.2865 0.0189 0.165 Uiso 1 1 calc R
H60C H 0.6470 -0.1986 0.0293 0.165 Uiso 1 1 calc R

loop_
_atom_site_aniso_label
_atom_site_aniso_U_11
_atom_site_aniso_U_22
_atom_site_aniso_U_33
_atom_site_aniso_U_23
_atom_site_aniso_U_13
_atom_site_aniso_U_12
Sm1 0.02311(10) 0.02224(12) 0.03320(12) -0.00336(10) 0.00409(8) -0.00145(10)
Co1 0.0164(2) 0.0191(3) 0.0292(3) -0.0002(2) 0.0014(2) -0.0002(2)
Co2 0.0184(2) 0.0213(3) 0.0299(3) 0.0011(2) 0.0017(2) 0.0006(2)
P1 0.0168(5) 0.0245(6) 0.0322(5) 0.0012(5) 0.0009(4) -0.0015(4)
P2 0.0222(5) 0.0241(6) 0.0336(5) -0.0030(5) 0.0002(4) 0.0005(5)
P3 0.0211(5) 0.0226(6) 0.0324(5) -0.0030(5) 0.0025(4) 0.0018(4)
P4 0.0188(5) 0.0242(6) 0.0323(5) 0.0020(5) 0.0018(4) -0.0002(4)
C1 0.023(2) 0.025(2) 0.037(2) -0.0033(19) 0.0040(17) -0.0064(18)
C2 0.035(2) 0.025(3) 0.054(3) 0.007(2) 0.009(2) -0.001(2)
C3 0.046(3) 0.026(3) 0.064(3) -0.008(2) 0.032(2) -0.009(2)
C4 0.036(2) 0.036(3) 0.048(3) -0.015(2) 0.003(2) -0.016(2)
C5 0.027(2) 0.028(3) 0.050(3) 0.004(2) 0.002(2) -0.0062(19)
C6 0.052(3) 0.042(3) 0.043(3) -0.005(2) 0.009(2) -0.010(3)
C7 0.032(3) 0.068(4) 0.084(4) 0.037(3) 0.018(3) 0.015(3)
C8 0.091(5) 0.029(3) 0.101(5) -0.023(3) 0.054(4) -0.012(3)
C9 0.064(4) 0.104(6) 0.055(3) -0.021(4) 0.001(3) -0.041(4)
C10 0.020(2) 0.053(3) 0.069(3) 0.010(3) 0.012(2) -0.003(2)
C11 0.030(2) 0.031(3) 0.046(2) 0.002(2) 0.0167(19) 0.005(2)
C12 0.037(2) 0.041(3) 0.036(2) -0.007(2) 0.0100(19) -0.010(2)
C13 0.034(2) 0.036(3) 0.033(2) 0.000(2) 0.0071(19) -0.008(2)
C14 0.034(2) 0.023(2) 0.038(2) 0.0013(19) 0.0072(18) -0.0014(19)
C15 0.027(2) 0.030(3) 0.045(2) 0.002(2) 0.0087(19) -0.002(2)
C16 0.043(3) 0.040(3) 0.078(4) 0.010(3) 0.023(3) 0.011(3)
C17 0.068(4) 0.057(4) 0.053(3) -0.015(3) 0.021(3) -0.021(3)
C18 0.049(3) 0.073(4) 0.042(3) 0.010(3) 0.003(2) 0.003(3)
C19 0.049(3) 0.031(3) 0.050(3) 0.008(2) 0.017(2) -0.001(2)
C20 0.029(2) 0.051(3) 0.053(3) -0.003(3) 0.003(2) -0.004(2)
C21 0.0155(17) 0.025(2) 0.0274(19) -0.0024(18) -0.0007(15) 0.0001(17)
C22 0.0195(18) 0.019(2) 0.0305(19) -0.0008(17) 0.0024(15) -0.0036(16)
C23 0.0203(19) 0.025(2) 0.0244(19) 0.0026(18) -0.0011(15) -0.0044(17)
C24 0.0210(18) 0.019(2) 0.0252(19) -0.0007(17) -0.0011(15) -0.0024(16)
C25 0.0202(18) 0.015(2) 0.033(2) -0.0003(17) -0.0005(16) 0.0043(16)
C26 0.0196(19) 0.025(2) 0.033(2) 0.0033(19) 0.0052(16) -0.0020(18)
C27 0.0193(19) 0.029(2) 0.048(2) 0.002(2) 0.0070(18) -0.0032(18)
C28 0.032(2) 0.049(3) 0.037(2) 0.004(2) 0.0086(19) -0.002(2)
C29 0.0217(19) 0.029(2) 0.044(2) 0.000(2) 0.0065(18) -0.0002(19)
C30 0.0190(18) 0.020(2) 0.040(2) 0.0028(19) -0.0011(17) 0.0026(17)
C31 0.022(2) 0.035(3) 0.040(2) 0.005(2) 0.0003(18) 0.0024(19)
C32 0.020(2) 0.024(2) 0.066(3) 0.005(2) 0.007(2) 0.0035(19)
C33 0.0178(18) 0.029(2) 0.040(2) -0.004(2) 0.0003(17) 0.0015(17)
C34 0.0213(19) 0.017(2) 0.039(2) -0.0027(18) 0.0018(17) -0.0033(17)
C35 0.033(2) 0.034(3) 0.043(2) -0.011(2) 0.007(2) -0.008(2)
C36 0.024(2) 0.021(2) 0.047(2) 0.001(2) 0.0025(18) -0.0032(18)
C37 0.025(2) 0.024(2) 0.053(3) 0.004(2) 0.0059(19) -0.0016(19)
C38 0.0229(19) 0.020(2) 0.035(2) 0.0071(18) 0.0009(17) -0.0016(17)
C39 0.028(2) 0.018(2) 0.034(2) 0.0041(18) 0.0024(18) 0.0009(18)
C40 0.024(2) 0.023(2) 0.034(2) 0.0034(19) 0.0003(17) 0.0057(18)
C41 0.0198(19) 0.025(2) 0.031(2) 0.0035(18) 0.0027(16) 0.0027(17)
C42 0.024(2) 0.027(2) 0.030(2) 0.0067(19) 0.0019(17) 0.0023(18)
C43 0.030(2) 0.035(3) 0.038(2) 0.005(2) 0.0046(19) -0.001(2)
C44 0.028(2) 0.044(3) 0.044(2) 0.002(2) 0.0071(19) -0.007(2)
C45 0.036(2) 0.042(3) 0.066(3) 0.018(3) 0.009(2) -0.006(2)
C46 0.029(2) 0.037(3) 0.052(3) -0.001(2) 0.004(2) -0.010(2)
C47 0.024(2) 0.035(3) 0.038(2) 0.002(2) 0.0045(18) 0.008(2)
C48 0.026(2) 0.045(3) 0.041(2) 0.003(2) 0.0061(19) 0.005(2)
C49 0.044(3) 0.038(3) 0.048(3) 0.004(2) 0.007(2) 0.018(2)
C50 0.030(2) 0.036(3) 0.035(2) -0.001(2) 0.0062(18) 0.008(2)
C51 0.0208(19) 0.042(3) 0.032(2) 0.001(2) 0.0000(17) 0.005(2)
C52 0.031(2) 0.049(3) 0.037(2) -0.004(2) -0.0038(19) -0.009(2)
C53 0.032(2) 0.048(3) 0.040(2) 0.006(2) -0.003(2) 0.008(2)
C54 0.035(2) 0.057(3) 0.031(2) -0.007(2) -0.0009(19) -0.004(2)
C55 0.079(5) 0.108(7) 0.074(4) -0.005(4) -0.009(4) -0.004(5)
C56 0.066(4) 0.068(4) 0.066(4) -0.001(3) 0.005(3) -0.020(4)
C57 0.068(4) 0.063(4) 0.075(4) -0.019(3) 0.013(3) -0.005(3)
C58 0.067(4) 0.055(4) 0.068(4) -0.009(3) 0.014(3) 0.004(3)
C59 0.101(5) 0.067(5) 0.088(5) 0.002(4) 0.049(4) 0.014(4)
C60 0.134(7) 0.121(8) 0.073(5) 0.006(5) 0.013(5) 0.069(6)

loop_
_atom_type_symbol
_atom_type_description
_atom_type_scat_dispersion_real
_atom_type_scat_dispersion_imag
_atom_type_scat_source
C C 0.0033 0.0016 'International Tables Vol C Tables 4.2.6.8 and 6.1.1.4'
H H 0.0000 0.0000 'International Tables Vol C Tables 4.2.6.8 and 6.1.1.4'
P P 0.1023 0.0942 'International Tables Vol C Tables 4.2.6.8 and 6.1.1.4'
Co Co 0.3494 0.9721 'International Tables Vol C Tables 4.2.6.8 and 6.1.1.4'
Sm Sm -0.1638 3.4418 'International Tables Vol C Tables 4.2.6.8 and 6.1.1.4'

loop_
_geom_angle_atom_site_label_1
_geom_angle_atom_site_label_2
_geom_angle_atom_site_label_3
_geom_angle
C12 Sm1 C2 110.97(15)
C12 Sm1 C13 30.72(15)
C2 Sm1 C13 141.29(15)
C12 Sm1 C11 30.93(13)
C2 Sm1 C11 100.17(15)
C13 Sm1 C11 50.74(14)
C12 Sm1 C5 124.79(14)
C2 Sm1 C5 50.35(14)
C13 Sm1 C5 132.80(13)
C11 Sm1 C5 139.42(15)
C12 Sm1 C1 137.61(15)
C2 Sm1 C1 30.61(14)
C13 Sm1 C1 160.64(13)
C11 Sm1 C1 130.63(14)
C5 Sm1 C1 30.18(12)
C12 Sm1 C14 50.62(14)
C2 Sm1 C14 149.24(14)
C13 Sm1 C14 30.39(13)
C11 Sm1 C14 50.65(14)
C5 Sm1 C14 158.30(13)
C1 Sm1 C14 168.97(12)
C12 Sm1 C15 50.70(13)
C2 Sm1 C15 119.21(14)
C13 Sm1 C15 50.45(13)
C11 Sm1 C15 30.56(14)
C5 Sm1 C15 168.51(14)
C1 Sm1 C15 143.36(12)
C14 Sm1 C15 30.64(13)
C12 Sm1 C4 95.40(15)
C2 Sm1 C4 50.48(14)
C13 Sm1 C4 110.84(14)
C11 Sm1 C4 111.44(15)
C5 Sm1 C4 29.91(14)
C1 Sm1 C4 49.80(13)
C14 Sm1 C4 141.20(14)
C15 Sm1 C4 141.91(15)
C12 Sm1 C3 87.72(15)
C2 Sm1 C3 30.58(15)
C13 Sm1 C3 114.61(15)
C11 Sm1 C3 90.36(15)
C5 Sm1 C3 49.65(15)
C1 Sm1 C3 49.91(14)
C14 Sm1 C3 137.61(14)
C15 Sm1 C3 119.15(15)
C4 Sm1 C3 30.26(16)
C12 Sm1 P3 134.48(10)
C2 Sm1 P3 101.07(11)
C13 Sm1 P3 113.50(10)
C11 Sm1 P3 113.80(10)
C5 Sm1 P3 100.46(10)
C1 Sm1 P3 84.29(9)
C14 Sm1 P3 85.68(9)
C15 Sm1 P3 85.78(10)
C4 Sm1 P3 130.11(11)
C3 Sm1 P3 131.07(11)
C12 Sm1 P2 125.04(11)
C2 Sm1 P2 123.05(11)
C13 Sm1 P2 94.36(11)
C11 Sm1 P2 132.92(11)
C5 Sm1 P2 86.67(10)
C1 Sm1 P2 93.22(10)
C14 Sm1 P2 82.95(10)
C15 Sm1 P2 104.45(10)
C4 Sm1 P2 110.39(11)
C3 Sm1 P2 136.32(11)
P3 Sm1 P2 45.44(3)
C25 Co1 C22 63.79(15)
C25 Co1 C21 38.29(15)
C22 Co1 C21 38.36(15)
C25 Co1 C24 38.63(15)
C22 Co1 C24 65.19(14)
C21 Co1 C24 65.35(14)
C25 Co1 C23 64.59(15)
C22 Co1 C23 38.92(14)
C21 Co1 C23 65.22(14)
C24 Co1 C23 39.29(15)
C25 Co1 P1 110.34(10)
C22 Co1 P1 118.64(10)
C21 Co1 P1 96.85(10)
C24 Co1 P1 146.79(11)
C23 Co1 P1 157.54(11)
C25 Co1 P3 167.62(10)
C22 Co1 P3 108.37(11)
C21 Co1 P3 140.25(12)
C24 Co1 P3 130.28(11)
C23 Co1 P3 103.18(11)
P1 Co1 P3 81.68(4)
C25 Co1 P4 123.42(11)
C22 Co1 P4 144.12(10)
C21 Co1 P4 161.61(11)
C24 Co1 P4 98.36(11)
C23 Co1 P4 108.19(11)
P1 Co1 P4 92.90(4)
P3 Co1 P4 56.68(4)
C25 Co1 Co2 114.75(10)
C22 Co1 Co2 167.45(10)
C21 Co1 Co2 132.51(10)
C24 Co1 Co2 122.31(11)
C23 Co1 Co2 153.22(11)
P1 Co1 Co2 49.22(3)
P3 Co1 Co2 75.07(3)
P4 Co1 Co2 47.96(3)
C42 Co2 C39 64.29(16)
C42 Co2 C38 38.97(15)
C39 Co2 C38 38.51(16)
C42 Co2 C40 64.99(16)
C39 Co2 C40 38.75(15)
C38 Co2 C40 65.47(16)
C42 Co2 C41 39.00(15)
C39 Co2 C41 64.92(15)
C38 Co2 C41 65.80(15)
C40 Co2 C41 38.99(15)
C42 Co2 P4 118.60(11)
C39 Co2 P4 109.16(11)
C38 Co2 P4 95.78(11)
C40 Co2 P4 145.89(11)
C41 Co2 P4 157.60(12)
C42 Co2 P2 107.89(12)
C39 Co2 P2 167.81(11)
C38 Co2 P2 140.06(12)
C40 Co2 P2 130.32(11)
C41 Co2 P2 103.03(12)
P4 Co2 P2 82.65(4)
C42 Co2 P1 144.26(11)
C39 Co2 P1 123.89(12)
C38 Co2 P1 162.36(12)
C40 Co2 P1 99.29(12)
C41 Co2 P1 108.56(11)
P4 Co2 P1 92.72(4)
P2 Co2 P1 56.44(4)
C42 Co2 Co1 167.28(11)
C39 Co2 Co1 114.11(11)
C38 Co2 Co1 131.68(10)
C40 Co2 Co1 122.51(11)
C41 Co2 Co1 153.26(11)
P4 Co2 Co1 49.06(3)
P2 Co2 Co1 75.65(3)
P1 Co2 Co1 47.93(3)
P2 P1 Co1 96.50(5)
P2 P1 Co2 61.52(4)
Co1 P1 Co2 82.84(4)
P1 P2 P3 83.84(5)
P1 P2 Co2 62.04(4)
P3 P2 Co2 91.96(5)
P1 P2 Sm1 130.02(6)
P3 P2 Sm1 66.98(4)
Co2 P2 Sm1 151.32(5)
P4 P3 P2 84.88(5)
P4 P3 Co1 61.87(4)
P2 P3 Co1 92.88(5)
P4 P3 Sm1 134.63(5)
P2 P3 Sm1 67.58(4)
Co1 P3 Sm1 149.20(5)
P3 P4 Co2 95.53(5)
P3 P4 Co1 61.44(4)
Co2 P4 Co1 82.98(4)
C5 C1 C2 108.2(4)
C5 C1 C6 125.9(4)
C2 C1 C6 125.7(4)
C5 C1 Sm1 74.8(3)
C2 C1 Sm1 74.0(3)
C6 C1 Sm1 121.7(3)
C1 C2 C3 106.8(4)
C1 C2 C7 127.6(5)
C3 C2 C7 125.5(5)
C1 C2 Sm1 75.4(3)
C3 C2 Sm1 75.8(3)
C7 C2 Sm1 117.1(3)
C4 C3 C2 108.2(4)
C4 C3 C8 126.2(5)
C2 C3 C8 124.2(5)
C4 C3 Sm1 74.7(3)
C2 C3 Sm1 73.6(3)
C8 C3 Sm1 128.4(4)
C5 C4 C3 107.9(4)
C5 C4 C9 126.9(5)
C3 C4 C9 124.9(5)
C5 C4 Sm1 74.7(3)
C3 C4 Sm1 75.1(3)
C9 C4 Sm1 121.3(4)
C4 C5 C1 108.8(4)
C4 C5 C10 125.0(4)
C1 C5 C10 125.9(4)
C4 C5 Sm1 75.4(3)
C1 C5 Sm1 75.0(2)
C10 C5 Sm1 121.0(3)
C15 C11 C12 107.6(4)
C15 C11 C16 125.0(4)
C12 C11 C16 126.9(4)
C15 C11 Sm1 75.1(3)
C12 C11 Sm1 74.0(2)
C16 C11 Sm1 123.0(3)
C13 C12 C11 107.7(4)
C13 C12 C17 125.2(4)
C11 C12 C17 126.3(5)
C13 C12 Sm1 74.7(3)
C11 C12 Sm1 75.1(2)
C17 C12 Sm1 124.4(3)
C14 C13 C12 108.7(4)
C14 C13 C18 126.5(5)
C12 C13 C18 124.7(4)
C14 C13 Sm1 75.6(2)
C12 C13 Sm1 74.5(3)
C18 C13 Sm1 118.8(3)
C13 C14 C15 107.9(4)
C13 C14 C19 126.5(4)
C15 C14 C19 125.1(4)
C13 C14 Sm1 74.0(3)
C15 C14 Sm1 74.7(2)
C19 C14 Sm1 124.0(3)
C11 C15 C14 108.1(4)
C11 C15 C20 125.4(4)
C14 C15 C20 126.4(4)
C11 C15 Sm1 74.3(3)
C14 C15 Sm1 74.6(2)
C20 C15 Sm1 119.7(3)
C25 C21 C22 106.4(3)
C25 C21 C26 126.0(4)
C22 C21 C26 126.3(4)
C25 C21 Co1 70.0(2)
C22 C21 Co1 70.0(2)
C26 C21 Co1 135.1(3)
C21 C22 C23 110.1(4)
C21 C22 Co1 71.6(2)
C23 C22 Co1 71.9(2)
C22 C23 C24 106.5(3)
C22 C23 C30 121.3(4)
C24 C23 C30 131.9(3)
C22 C23 Co1 69.2(2)
C24 C23 Co1 70.2(2)
C30 C23 Co1 129.9(3)
C25 C24 C23 105.9(3)
C25 C24 C34 118.3(3)
C23 C24 C34 134.5(3)
C25 C24 Co1 69.4(2)
C23 C24 Co1 70.5(2)
C34 C24 Co1 133.6(3)
C21 C25 C24 111.1(3)
C21 C25 Co1 71.7(2)
C24 C25 Co1 71.9(2)
C21 C26 C29 111.7(3)
C21 C26 C27 112.2(3)
C29 C26 C27 109.5(3)
C21 C26 C28 107.3(3)
C29 C26 C28 107.9(4)
C27 C26 C28 108.0(4)
C32 C30 C23 109.8(3)
C32 C30 C33 105.3(4)
C23 C30 C33 115.2(3)
C32 C30 C31 105.8(3)
C23 C30 C31 108.9(3)
C33 C30 C31 111.4(3)
C36 C34 C37 107.3(3)
C36 C34 C24 116.2(3)
C37 C34 C24 109.7(3)
C36 C34 C35 109.3(3)
C37 C34 C35 107.2(4)
C24 C34 C35 106.9(3)
C39 C38 C42 105.5(3)
C39 C38 C43 126.6(4)
C42 C38 C43 126.2(4)
C39 C38 Co2 69.7(2)
C42 C38 Co2 69.1(2)
C43 C38 Co2 137.2(3)
C38 C39 C40 110.8(4)
C38 C39 Co2 71.8(2)
C40 C39 Co2 71.9(2)
C39 C40 C41 107.1(4)
C39 C40 C47 118.0(4)
C41 C40 C47 133.3(3)
C39 C40 Co2 69.4(2)
C41 C40 Co2 71.0(2)
C47 C40 Co2 135.0(3)
C42 C41 C40 105.9(3)
C42 C41 C51 120.5(4)
C40 C41 C51 133.3(4)
C42 C41 Co2 68.4(2)
C40 C41 Co2 70.0(2)
C51 C41 Co2 129.9(3)
C38 C42 C41 110.6(4)
C38 C42 Co2 71.9(2)
C41 C42 Co2 72.6(2)
C38 C43 C44 111.8(4)
C38 C43 C46 112.8(4)
C44 C43 C46 109.0(4)
C38 C43 C45 105.6(3)
C44 C43 C45 109.3(4)
C46 C43 C45 108.3(4)
C48 C47 C49 108.9(4)
C48 C47 C40 117.8(4)
C49 C47 C40 106.6(4)
C48 C47 C50 106.0(4)
C49 C47 C50 107.9(4)
C40 C47 C50 109.4(3)
C54 C51 C52 107.0(4)
C54 C51 C41 110.5(3)
C52 C51 C41 114.3(3)
C54 C51 C53 106.5(4)
C52 C51 C53 109.6(4)
C41 C51 C53 108.6(4)
C57 C56 C55 113.7(6)
C56 C57 C58 115.9(5)
C59 C58 C57 116.4(6)
C60 C59 C58 115.4(7)

loop_
_geom_bond_atom_site_label_1
_geom_bond_atom_site_label_2
_geom_bond_distance
Sm1 C12 2.669(5)
Sm1 C2 2.670(5)
Sm1 C13 2.671(4)
Sm1 C11 2.683(4)
Sm1 C5 2.686(5)
Sm1 C1 2.688(4)
Sm1 C14 2.691(4)
Sm1 C15 2.692(4)
Sm1 C4 2.695(5)
Sm1 C3 2.700(5)
Sm1 P3 2.9027(11)
Sm1 P2 2.9153(11)
Co1 C25 2.133(4)
Co1 C22 2.134(4)
Co1 C21 2.156(4)
Co1 C24 2.166(4)
Co1 C23 2.170(3)
Co1 P1 2.2304(10)
Co1 P3 2.2596(12)
Co1 P4 2.2688(12)
Co1 Co2 2.9809(7)
Co2 C42 2.121(4)
Co2 C39 2.130(4)
Co2 C38 2.157(4)
Co2 C40 2.163(4)
Co2 C41 2.175(4)
Co2 P4 2.2305(11)
Co2 P2 2.2638(13)
Co2 P1 2.2751(12)
P1 P2 2.1463(16)
P2 P3 2.2470(14)
P3 P4 2.1498(16)
C1 C5 1.399(6)
C1 C2 1.414(7)
C1 C6 1.503(6)
C2 C3 1.416(7)
C2 C7 1.488(6)
C3 C4 1.408(7)
C3 C8 1.532(7)
C4 C5 1.388(7)
C4 C9 1.511(6)
C5 C10 1.518(7)
C11 C15 1.417(6)
C11 C12 1.427(6)
C11 C16 1.507(7)
C12 C13 1.414(7)
C12 C17 1.499(7)
C13 C14 1.405(6)
C13 C18 1.514(6)
C14 C15 1.422(6)
C14 C19 1.498(6)
C15 C20 1.502(6)
C21 C25 1.407(6)
C21 C22 1.410(6)
C21 C26 1.516(5)
C22 C23 1.434(5)
C23 C24 1.458(6)
C23 C30 1.538(5)
C24 C25 1.422(5)
C24 C34 1.537(5)
C26 C29 1.527(6)
C26 C27 1.533(6)
C26 C28 1.543(6)
C30 C32 1.537(6)
C30 C33 1.538(6)
C30 C31 1.539(5)
C34 C36 1.512(6)
C34 C37 1.526(6)
C34 C35 1.553(6)
C38 C39 1.414(6)
C38 C42 1.427(6)
C38 C43 1.516(6)
C39 C40 1.424(6)
C40 C41 1.448(6)
C40 C47 1.537(6)
C41 C42 1.435(6)
C41 C51 1.534(6)
C43 C44 1.519(7)
C43 C46 1.525(6)
C43 C45 1.539(7)
C47 C48 1.528(7)
C47 C49 1.531(6)
C47 C50 1.552(6)
C51 C54 1.527(6)
C51 C52 1.530(7)
C51 C53 1.553(6)
C55 C56 1.503(8)
C56 C57 1.502(9)
C57 C58 1.508(8)
C58 C59 1.493(9)
C59 C60 1.466(10)

loop_
_geom_torsion_atom_site_label_1
_geom_torsion_atom_site_label_2
_geom_torsion_atom_site_label_3
_geom_torsion_atom_site_label_4
_geom_torsion
C25 Co1 Co2 C42 98.5(6)
C22 Co1 Co2 C42 178.8(7)
C21 Co1 Co2 C42 139.9(6)
C24 Co1 Co2 C42 55.0(6)
C23 Co1 Co2 C42 16.2(6)
P1 Co1 Co2 C42 -165.3(6)
P3 Co1 Co2 C42 -73.5(6)
P4 Co1 Co2 C42 -15.2(6)
C25 Co1 Co2 C39 18.59(17)
C22 Co1 Co2 C39 99.0(5)
C21 Co1 Co2 C39 60.01(19)
C24 Co1 Co2 C39 -24.84(18)
C23 Co1 Co2 C39 -63.6(3)
P1 Co1 Co2 C39 114.78(13)
P3 Co1 Co2 C39 -153.38(13)
P4 Co1 Co2 C39 -95.05(13)
C25 Co1 Co2 C38 60.0(2)
C22 Co1 Co2 C38 140.4(5)
C21 Co1 Co2 C38 101.5(2)
C24 Co1 Co2 C38 16.6(2)
C23 Co1 Co2 C38 -22.2(3)
P1 Co1 Co2 C38 156.24(16)
P3 Co1 Co2 C38 -111.92(16)
P4 Co1 Co2 C38 -53.58(16)
C25 Co1 Co2 C40 -24.69(18)
C22 Co1 Co2 C40 55.7(5)
C21 Co1 Co2 C40 16.7(2)
C24 Co1 Co2 C40 -68.12(18)
C23 Co1 Co2 C40 -106.9(3)
P1 Co1 Co2 C40 71.50(14)
P3 Co1 Co2 C40 163.34(13)
P4 Co1 Co2 C40 -138.33(14)
C25 Co1 Co2 C41 -63.1(3)
C22 Co1 Co2 C41 17.2(6)
C21 Co1 Co2 C41 -21.7(3)
C24 Co1 Co2 C41 -106.6(3)
C23 Co1 Co2 C41 -145.4(4)
P1 Co1 Co2 C41 33.1(3)
P3 Co1 Co2 C41 124.9(3)
P4 Co1 Co2 C41 -176.8(3)
C25 Co1 Co2 P4 113.63(12)
C22 Co1 Co2 P4 -166.0(5)
C21 Co1 Co2 P4 155.06(15)
C24 Co1 Co2 P4 70.21(13)
C23 Co1 Co2 P4 31.4(3)
P1 Co1 Co2 P4 -150.17(6)
P3 Co1 Co2 P4 -58.33(5)
C25 Co1 Co2 P2 -153.67(12)
C22 Co1 Co2 P2 -73.3(5)
C21 Co1 Co2 P2 -112.24(15)
C24 Co1 Co2 P2 162.91(13)
C23 Co1 Co2 P2 124.1(3)
P1 Co1 Co2 P2 -57.47(5)
P3 Co1 Co2 P2 34.37(4)
P4 Co1 Co2 P2 92.70(5)
C25 Co1 Co2 P1 -96.19(12)
C22 Co1 Co2 P1 -15.8(5)
C21 Co1 Co2 P1 -54.77(15)
C24 Co1 Co2 P1 -139.62(13)
C23 Co1 Co2 P1 -178.4(3)
P3 Co1 Co2 P1 91.84(5)
P4 Co1 Co2 P1 150.17(6)
C25 Co1 P1 P2 165.78(12)
C22 Co1 P1 P2 -123.74(13)
C21 Co1 P1 P2 -157.21(12)
C24 Co1 P1 P2 148.5(2)
C23 Co1 P1 P2 -121.7(3)
P3 Co1 P1 P2 -17.30(5)
P4 Co1 P1 P2 38.42(6)
Co2 Co1 P1 P2 60.13(5)
C25 Co1 P1 Co2 105.65(12)
C22 Co1 P1 Co2 176.13(13)
C21 Co1 P1 Co2 142.66(11)
C24 Co1 P1 Co2 88.4(2)
C23 Co1 P1 Co2 178.1(3)
P3 Co1 P1 Co2 -77.43(4)
P4 Co1 P1 Co2 -21.71(4)
C42 Co2 P1 P2 73.1(2)
C39 Co2 P1 P2 165.34(13)
C38 Co2 P1 P2 161.8(3)
C40 Co2 P1 P2 132.71(11)
C41 Co2 P1 P2 93.59(12)
P4 Co2 P1 P2 -79.32(5)
Co1 Co2 P1 P2 -101.42(5)
C42 Co2 P1 Co1 174.5(2)
C39 Co2 P1 Co1 -93.24(13)
C38 Co2 P1 Co1 -96.8(3)
C40 Co2 P1 Co1 -125.87(11)
C41 Co2 P1 Co1 -164.99(12)
P4 Co2 P1 Co1 22.10(4)
P2 Co2 P1 Co1 101.42(5)
Co1 P1 P2 P3 17.32(5)
Co2 P1 P2 P3 95.51(5)
Co1 P1 P2 Co2 -78.20(4)
Co1 P1 P2 Sm1 70.16(7)
Co2 P1 P2 Sm1 148.36(6)
C42 Co2 P2 P1 -144.03(12)
C39 Co2 P2 P1 -95.7(6)
C38 Co2 P2 P1 -171.53(16)
C40 Co2 P2 P1 -72.01(15)
C41 Co2 P2 P1 -103.81(12)
P4 Co2 P2 P1 98.22(5)
Co1 Co2 P2 P1 48.69(3)
C42 Co2 P2 P3 133.99(12)
C39 Co2 P2 P3 -177.6(6)
C38 Co2 P2 P3 106.49(16)
C40 Co2 P2 P3 -153.99(15)
C41 Co2 P2 P3 174.22(12)
P4 Co2 P2 P3 16.25(5)
P1 Co2 P2 P3 -81.98(5)
Co1 Co2 P2 P3 -33.29(4)
C42 Co2 P2 Sm1 92.83(15)
C39 Co2 P2 Sm1 141.2(6)
C38 Co2 P2 Sm1 65.33(19)
C40 Co2 P2 Sm1 164.85(16)
C41 Co2 P2 Sm1 133.05(14)
P4 Co2 P2 Sm1 -24.92(10)
P1 Co2 P2 Sm1 -123.14(11)
Co1 Co2 P2 Sm1 -74.45(10)
C12 Sm1 P2 P1 179.89(12)
C2 Sm1 P2 P1 11.97(13)
C13 Sm1 P2 P1 -178.51(11)
C11 Sm1 P2 P1 -141.24(14)
C5 Sm1 P2 P1 48.79(11)
C1 Sm1 P2 P1 19.32(10)
C14 Sm1 P2 P1 -150.29(11)
C15 Sm1 P2 P1 -128.29(11)
C4 Sm1 P2 P1 67.35(13)
C3 Sm1 P2 P1 48.28(18)
P3 Sm1 P2 P1 -59.42(6)
C12 Sm1 P2 P3 -120.70(12)
C2 Sm1 P2 P3 71.39(12)
C13 Sm1 P2 P3 -119.09(10)
C11 Sm1 P2 P3 -81.82(14)
C5 Sm1 P2 P3 108.21(10)
C1 Sm1 P2 P3 78.74(9)
C14 Sm1 P2 P3 -90.88(9)
C15 Sm1 P2 P3 -68.87(10)
C4 Sm1 P2 P3 126.77(12)
C3 Sm1 P2 P3 107.70(17)
C12 Sm1 P2 Co2 -75.07(15)
C2 Sm1 P2 Co2 117.01(15)
C13 Sm1 P2 Co2 -73.47(13)
C11 Sm1 P2 Co2 -36.20(17)
C5 Sm1 P2 Co2 153.83(14)
C1 Sm1 P2 Co2 124.36(13)
C14 Sm1 P2 Co2 -45.25(13)
C15 Sm1 P2 Co2 -23.25(14)
C4 Sm1 P2 Co2 172.39(14)
C3 Sm1 P2 Co2 153.32(18)
P3 Sm1 P2 Co2 45.62(9)
P1 P2 P3 P4 -78.41(6)
Co2 P2 P3 P4 -16.80(5)
Sm1 P2 P3 P4 143.13(5)
P1 P2 P3 Co1 -16.99(5)
Co2 P2 P3 Co1 44.62(5)
Sm1 P2 P3 Co1 -155.46(4)
P1 P2 P3 Sm1 138.46(5)
Co2 P2 P3 Sm1 -159.93(5)
C25 Co1 P3 P4 -94.6(5)
C22 Co1 P3 P4 -143.45(11)
C21 Co1 P3 P4 -170.23(15)
C24 Co1 P3 P4 -70.80(15)
C23 Co1 P3 P4 -103.29(11)
P1 Co1 P3 P4 99.05(5)
Co2 Co1 P3 P4 49.15(3)
C25 Co1 P3 P2 -177.2(5)
C22 Co1 P3 P2 133.92(11)
C21 Co1 P3 P2 107.14(15)
C24 Co1 P3 P2 -153.43(14)
C23 Co1 P3 P2 174.08(12)
P1 Co1 P3 P2 16.42(5)
P4 Co1 P3 P2 -82.63(5)
Co2 Co1 P3 P2 -33.48(4)
C25 Co1 P3 Sm1 134.2(5)
C22 Co1 P3 Sm1 85.33(14)
C21 Co1 P3 Sm1 58.56(18)
C24 Co1 P3 Sm1 157.98(15)
C23 Co1 P3 Sm1 125.50(14)
P1 Co1 P3 Sm1 -32.17(9)
P4 Co1 P3 Sm1 -131.22(10)
Co2 Co1 P3 Sm1 -82.07(9)
C12 Sm1 P3 P4 42.23(17)
C2 Sm1 P3 P4 176.93(12)
C13 Sm1 P3 P4 14.72(13)
C11 Sm1 P3 P4 70.49(13)
C5 Sm1 P3 P4 -131.76(11)
C1 Sm1 P3 P4 -157.35(11)
C14 Sm1 P3 P4 27.24(11)
C15 Sm1 P3 P4 57.97(12)
C4 Sm1 P3 P4 -136.15(15)
C3 Sm1 P3 P4 -176.33(15)
P2 Sm1 P3 P4 -57.11(7)
C12 Sm1 P3 P2 99.34(15)
C2 Sm1 P3 P2 -125.96(11)
C13 Sm1 P3 P2 71.83(11)
C11 Sm1 P3 P2 127.61(11)
C5 Sm1 P3 P2 -74.65(10)
C1 Sm1 P3 P2 -100.24(10)
C14 Sm1 P3 P2 84.35(10)
C15 Sm1 P3 P2 115.08(10)
C4 Sm1 P3 P2 -79.03(15)
C3 Sm1 P3 P2 -119.21(15)
C12 Sm1 P3 Co1 153.47(17)
C2 Sm1 P3 Co1 -71.84(14)
C13 Sm1 P3 Co1 125.95(14)
C11 Sm1 P3 Co1 -178.27(14)
C5 Sm1 P3 Co1 -20.53(13)
C1 Sm1 P3 Co1 -46.12(13)
C14 Sm1 P3 Co1 138.47(13)
C15 Sm1 P3 Co1 169.20(13)
C4 Sm1 P3 Co1 -24.91(18)
C3 Sm1 P3 Co1 -65.09(18)
P2 Sm1 P3 Co1 54.12(9)
P2 P3 P4 Co2 17.13(5)
Co1 P3 P4 Co2 -78.90(4)
Sm1 P3 P4 Co2 68.34(7)
P2 P3 P4 Co1 96.03(5)
Sm1 P3 P4 Co1 147.24(7)
C42 Co2 P4 P3 -123.49(14)
C39 Co2 P4 P3 166.00(13)
C38 Co2 P4 P3 -156.89(12)
C40 Co2 P4 P3 149.6(2)
C41 Co2 P4 P3 -123.5(3)
P2 Co2 P4 P3 -17.08(5)
P1 Co2 P4 P3 38.58(5)
Co1 Co2 P4 P3 60.28(4)
C42 Co2 P4 Co1 176.24(14)
C39 Co2 P4 Co1 105.72(13)
C38 Co2 P4 Co1 142.84(12)
C40 Co2 P4 Co1 89.3(2)
C41 Co2 P4 Co1 176.2(3)
P2 Co2 P4 Co1 -77.35(4)
P1 Co2 P4 Co1 -21.70(4)
C25 Co1 P4 P3 165.16(12)
C22 Co1 P4 P3 74.63(19)
C21 Co1 P4 P3 159.9(3)
C24 Co1 P4 P3 133.26(11)
C23 Co1 P4 P3 94.08(12)
P1 Co1 P4 P3 -78.07(5)
Co2 Co1 P4 P3 -100.23(5)
C25 Co1 P4 Co2 -94.61(12)
C22 Co1 P4 Co2 174.86(18)
C21 Co1 P4 Co2 -99.9(3)
C24 Co1 P4 Co2 -126.51(11)
C23 Co1 P4 Co2 -165.69(12)
P1 Co1 P4 Co2 22.16(4)
P3 Co1 P4 Co2 100.23(4)
C12 Sm1 C1 C5 -78.4(3)
C2 Sm1 C1 C5 -114.4(4)
C13 Sm1 C1 C5 -35.2(5)
C11 Sm1 C1 C5 -121.0(3)
C14 Sm1 C1 C5 147.0(6)
C15 Sm1 C1 C5 -162.6(3)
C4 Sm1 C1 C5 -36.4(3)
C3 Sm1 C1 C5 -76.4(3)
P3 Sm1 C1 C5 122.3(3)
P2 Sm1 C1 C5 77.7(3)
C12 Sm1 C1 C2 36.0(3)
C13 Sm1 C1 C2 79.2(5)
C11 Sm1 C1 C2 -6.6(3)
C5 Sm1 C1 C2 114.4(4)
C14 Sm1 C1 C2 -98.6(7)
C15 Sm1 C1 C2 -48.2(4)
C4 Sm1 C1 C2 78.0(3)
C3 Sm1 C1 C2 38.1(3)
P3 Sm1 C1 C2 -123.2(2)
P2 Sm1 C1 C2 -167.8(2)
C12 Sm1 C1 C6 158.4(3)
C2 Sm1 C1 C6 122.4(4)
C13 Sm1 C1 C6 -158.4(4)
C11 Sm1 C1 C6 115.9(4)
C5 Sm1 C1 C6 -123.1(5)
C14 Sm1 C1 C6 23.9(9)
C15 Sm1 C1 C6 74.2(4)
C4 Sm1 C1 C6 -159.6(4)
C3 Sm1 C1 C6 160.5(4)
P3 Sm1 C1 C6 -0.8(3)
P2 Sm1 C1 C6 -45.4(3)
C5 C1 C2 C3 -2.3(5)
C6 C1 C2 C3 172.2(4)
Sm1 C1 C2 C3 -69.9(3)
C5 C1 C2 C7 -179.2(5)
C6 C1 C2 C7 -4.7(8)
Sm1 C1 C2 C7 113.1(5)
C5 C1 C2 Sm1 67.6(3)
C6 C1 C2 Sm1 -117.8(4)
C12 Sm1 C2 C1 -154.9(2)
C13 Sm1 C2 C1 -148.6(2)
C11 Sm1 C2 C1 174.9(2)
C5 Sm1 C2 C1 -36.5(2)
C14 Sm1 C2 C1 158.3(2)
C15 Sm1 C2 C1 149.4(2)
C4 Sm1 C2 C1 -75.6(3)
C3 Sm1 C2 C1 -112.0(4)
P3 Sm1 C2 C1 58.0(2)
P2 Sm1 C2 C1 14.5(3)
C12 Sm1 C2 C3 -42.9(3)
C13 Sm1 C2 C3 -36.6(4)
C11 Sm1 C2 C3 -73.1(3)
C5 Sm1 C2 C3 75.5(3)
C1 Sm1 C2 C3 112.0(4)
C14 Sm1 C2 C3 -89.7(4)
C15 Sm1 C2 C3 -98.7(3)
C4 Sm1 C2 C3 36.4(3)
P3 Sm1 C2 C3 170.0(3)
P2 Sm1 C2 C3 126.5(3)
C12 Sm1 C2 C7 80.0(4)
C13 Sm1 C2 C7 86.3(5)
C11 Sm1 C2 C7 49.8(4)
C5 Sm1 C2 C7 -161.6(5)
C1 Sm1 C2 C7 -125.1(5)
C14 Sm1 C2 C7 33.2(6)
C15 Sm1 C2 C7 24.2(5)
C4 Sm1 C2 C7 159.3(5)
C3 Sm1 C2 C7 122.9(6)
P3 Sm1 C2 C7 -67.1(4)
P2 Sm1 C2 C7 -110.6(4)
C1 C2 C3 C4 2.4(5)
C7 C2 C3 C4 179.4(5)
Sm1 C2 C3 C4 -67.2(4)
C1 C2 C3 C8 -164.8(5)
C7 C2 C3 C8 12.2(8)
Sm1 C2 C3 C8 125.6(5)
C1 C2 C3 Sm1 69.6(3)
C7 C2 C3 Sm1 -113.4(5)
C12 Sm1 C3 C4 -104.8(3)
C2 Sm1 C3 C4 114.7(4)
C13 Sm1 C3 C4 -89.5(3)
C11 Sm1 C3 C4 -135.6(3)
C5 Sm1 C3 C4 36.8(3)
C1 Sm1 C3 C4 76.6(3)
C14 Sm1 C3 C4 -114.6(3)
C15 Sm1 C3 C4 -146.4(3)
P3 Sm1 C3 C4 101.7(3)
P2 Sm1 C3 C4 37.4(4)
C12 Sm1 C3 C2 140.5(3)
C13 Sm1 C3 C2 155.8(3)
C11 Sm1 C3 C2 109.7(3)
C5 Sm1 C3 C2 -78.0(3)
C1 Sm1 C3 C2 -38.1(3)
C14 Sm1 C3 C2 130.7(3)
C15 Sm1 C3 C2 98.9(3)
C4 Sm1 C3 C2 -114.7(4)
P3 Sm1 C3 C2 -13.1(3)
P2 Sm1 C3 C2 -77.3(3)
C12 Sm1 C3 C8 19.6(5)
C2 Sm1 C3 C8 -120.9(6)
C13 Sm1 C3 C8 34.9(6)
C11 Sm1 C3 C8 -11.2(5)
C5 Sm1 C3 C8 161.1(6)
C1 Sm1 C3 C8 -159.0(6)
C14 Sm1 C3 C8 9.8(6)
C15 Sm1 C3 C8 -22.0(6)
C4 Sm1 C3 C8 124.4(7)
P3 Sm1 C3 C8 -134.0(5)
P2 Sm1 C3 C8 161.8(4)
C2 C3 C4 C5 -1.6(6)
C8 C3 C4 C5 165.3(5)
Sm1 C3 C4 C5 -68.1(3)
C2 C3 C4 C9 -175.5(5)
C8 C3 C4 C9 -8.6(9)
Sm1 C3 C4 C9 118.0(5)
C2 C3 C4 Sm1 66.5(3)
C8 C3 C4 Sm1 -126.7(5)
C12 Sm1 C4 C5 -170.2(3)
C2 Sm1 C4 C5 77.0(3)
C13 Sm1 C4 C5 -142.8(3)
C11 Sm1 C4 C5 162.5(3)
C1 Sm1 C4 C5 36.8(2)
C14 Sm1 C4 C5 -144.3(3)
C15 Sm1 C4 C5 165.4(2)
C3 Sm1 C4 C5 113.8(4)
P3 Sm1 C4 C5 8.7(3)
P2 Sm1 C4 C5 -39.6(3)
C12 Sm1 C4 C3 76.0(3)
C2 Sm1 C4 C3 -36.8(3)
C13 Sm1 C4 C3 103.4(3)
C11 Sm1 C4 C3 48.7(3)
C5 Sm1 C4 C3 -113.8(4)
C1 Sm1 C4 C3 -77.0(3)
C14 Sm1 C4 C3 101.9(3)
C15 Sm1 C4 C3 51.7(4)
P3 Sm1 C4 C3 -105.1(3)
P2 Sm1 C4 C3 -153.4(3)
C12 Sm1 C4 C9 -46.0(5)
C2 Sm1 C4 C9 -158.8(5)
C13 Sm1 C4 C9 -18.6(5)
C11 Sm1 C4 C9 -73.3(5)
C5 Sm1 C4 C9 124.2(6)
C1 Sm1 C4 C9 161.0(5)
C14 Sm1 C4 C9 -20.1(6)
C15 Sm1 C4 C9 -70.3(5)
C3 Sm1 C4 C9 -122.0(6)
P3 Sm1 C4 C9 132.9(4)
P2 Sm1 C4 C9 84.6(5)
C3 C4 C5 C1 0.1(6)
C9 C4 C5 C1 173.8(5)
Sm1 C4 C5 C1 -68.2(3)
C3 C4 C5 C10 -173.8(5)
C9 C4 C5 C10 -0.1(8)
Sm1 C4 C5 C10 117.9(5)
C3 C4 C5 Sm1 68.3(4)
C9 C4 C5 Sm1 -118.0(5)
C2 C1 C5 C4 1.4(5)
C6 C1 C5 C4 -173.1(4)
Sm1 C1 C5 C4 68.5(3)
C2 C1 C5 C10 175.2(4)
C6 C1 C5 C10 0.7(7)
Sm1 C1 C5 C10 -117.7(5)
C2 C1 C5 Sm1 -67.1(3)
C6 C1 C5 Sm1 118.4(4)
C12 Sm1 C5 C4 11.9(3)
C2 Sm1 C5 C4 -77.5(3)
C13 Sm1 C5 C4 50.4(3)
C11 Sm1 C5 C4 -25.5(4)
C1 Sm1 C5 C4 -114.5(4)
C14 Sm1 C5 C4 81.9(5)
C15 Sm1 C5 C4 -51.1(7)
C3 Sm1 C5 C4 -37.2(3)
P3 Sm1 C5 C4 -173.3(3)
P2 Sm1 C5 C4 143.2(3)
C12 Sm1 C5 C1 126.5(3)
C2 Sm1 C5 C1 37.0(3)
C13 Sm1 C5 C1 164.9(2)
C11 Sm1 C5 C1 89.1(3)
C14 Sm1 C5 C1 -163.6(3)
C15 Sm1 C5 C1 63.4(7)
C4 Sm1 C5 C1 114.5(4)
C3 Sm1 C5 C1 77.3(3)
P3 Sm1 C5 C1 -58.8(3)
P2 Sm1 C5 C1 -102.3(3)
C12 Sm1 C5 C10 -110.3(4)
C2 Sm1 C5 C10 160.2(4)
C13 Sm1 C5 C10 -71.9(4)
C11 Sm1 C5 C10 -147.7(3)
C1 Sm1 C5 C10 123.2(5)
C14 Sm1 C5 C10 -40.4(6)
C15 Sm1 C5 C10 -173.4(6)
C4 Sm1 C5 C10 -122.3(5)
C3 Sm1 C5 C10 -159.5(4)
P3 Sm1 C5 C10 64.4(4)
P2 Sm1 C5 C10 20.9(4)
C12 Sm1 C11 C15 113.7(4)
C2 Sm1 C11 C15 -132.2(3)
C13 Sm1 C11 C15 76.5(3)
C5 Sm1 C11 C15 -170.2(2)
C1 Sm1 C11 C15 -128.8(2)
C14 Sm1 C11 C15 36.9(2)
C4 Sm1 C11 C15 176.4(2)
C3 Sm1 C11 C15 -161.3(3)
P3 Sm1 C11 C15 -25.2(3)
P2 Sm1 C11 C15 25.3(3)
C2 Sm1 C11 C12 114.1(3)
C13 Sm1 C11 C12 -37.2(3)
C5 Sm1 C11 C12 76.0(3)
C1 Sm1 C11 C12 117.5(3)
C14 Sm1 C11 C12 -76.8(3)
C15 Sm1 C11 C12 -113.7(4)
C4 Sm1 C11 C12 62.7(3)
C3 Sm1 C11 C12 85.0(3)
P3 Sm1 C11 C12 -138.9(3)
P2 Sm1 C11 C12 -88.5(3)
C12 Sm1 C11 C16 -123.9(5)
C2 Sm1 C11 C16 -9.9(4)
C13 Sm1 C11 C16 -161.2(5)
C5 Sm1 C11 C16 -47.9(5)
C1 Sm1 C11 C16 -6.5(5)
C14 Sm1 C11 C16 159.2(5)
C15 Sm1 C11 C16 122.3(5)
C4 Sm1 C11 C16 -61.2(4)
C3 Sm1 C11 C16 -39.0(4)
P3 Sm1 C11 C16 97.1(4)
P2 Sm1 C11 C16 147.6(3)
C15 C11 C12 C13 0.1(5)
C16 C11 C12 C13 -172.2(5)
Sm1 C11 C12 C13 68.2(3)
C15 C11 C12 C17 169.9(5)
C16 C11 C12 C17 -2.4(8)
Sm1 C11 C12 C17 -122.0(5)
C15 C11 C12 Sm1 -68.2(3)
C16 C11 C12 Sm1 119.5(5)
C2 Sm1 C12 C13 172.3(2)
C11 Sm1 C12 C13 -113.5(4)
C5 Sm1 C12 C13 116.8(3)
C1 Sm1 C12 C13 153.6(2)
C14 Sm1 C12 C13 -36.5(2)
C15 Sm1 C12 C13 -76.5(3)
C4 Sm1 C12 C13 122.7(3)
C3 Sm1 C12 C13 152.0(3)
P3 Sm1 C12 C13 -56.0(3)
P2 Sm1 C12 C13 3.1(3)
C2 Sm1 C12 C11 -74.2(3)
C13 Sm1 C12 C11 113.5(4)
C5 Sm1 C12 C11 -129.8(3)
C1 Sm1 C12 C11 -92.9(3)
C14 Sm1 C12 C11 76.9(3)
C15 Sm1 C12 C11 37.0(3)
C4 Sm1 C12 C11 -123.8(3)
C3 Sm1 C12 C11 -94.5(3)
P3 Sm1 C12 C11 57.4(3)
P2 Sm1 C12 C11 116.6(3)
C2 Sm1 C12 C17 49.8(5)
C13 Sm1 C12 C17 -122.5(5)
C11 Sm1 C12 C17 124.1(6)
C5 Sm1 C12 C17 -5.7(5)
C1 Sm1 C12 C17 31.1(5)
C14 Sm1 C12 C17 -159.0(5)
C15 Sm1 C12 C17 161.0(5)
C4 Sm1 C12 C17 0.2(4)
C3 Sm1 C12 C17 29.5(4)
P3 Sm1 C12 C17 -178.5(4)
P2 Sm1 C12 C17 -119.3(4)
C11 C12 C13 C14 0.0(5)
C17 C12 C13 C14 -169.9(4)
Sm1 C12 C13 C14 68.5(3)
C11 C12 C13 C18 177.0(4)
C17 C12 C13 C18 7.0(8)
Sm1 C12 C13 C18 -114.6(5)
C11 C12 C13 Sm1 -68.5(3)
C17 C12 C13 Sm1 121.6(5)
C12 Sm1 C13 C14 -114.5(4)
C2 Sm1 C13 C14 -126.0(3)
C11 Sm1 C13 C14 -77.0(3)
C5 Sm1 C13 C14 157.6(2)
C1 Sm1 C13 C14 -179.2(4)
C15 Sm1 C13 C14 -37.1(3)
C4 Sm1 C13 C14 -178.2(3)
C3 Sm1 C13 C14 -145.6(3)
P3 Sm1 C13 C14 25.3(3)
P2 Sm1 C13 C14 68.1(3)
C2 Sm1 C13 C12 -11.5(4)
C11 Sm1 C13 C12 37.5(2)
C5 Sm1 C13 C12 -87.9(3)
C1 Sm1 C13 C12 -64.6(5)
C14 Sm1 C13 C12 114.5(4)
C15 Sm1 C13 C12 77.4(3)
C4 Sm1 C13 C12 -63.7(3)
C3 Sm1 C13 C12 -31.0(3)
P3 Sm1 C13 C12 139.8(2)
P2 Sm1 C13 C12 -177.4(2)
C12 Sm1 C13 C18 121.5(5)
C2 Sm1 C13 C18 110.0(4)
C11 Sm1 C13 C18 159.0(5)
C5 Sm1 C13 C18 33.6(5)
C1 Sm1 C13 C18 56.9(6)
C14 Sm1 C13 C18 -124.0(5)
C15 Sm1 C13 C18 -161.1(5)
C4 Sm1 C13 C18 57.9(4)
C3 Sm1 C13 C18 90.5(4)
P3 Sm1 C13 C18 -98.7(4)
P2 Sm1 C13 C18 -55.9(4)
C12 C13 C14 C15 -0.1(5)
C18 C13 C14 C15 -177.0(4)
Sm1 C13 C14 C15 67.7(3)
C12 C13 C14 C19 171.4(5)
C18 C13 C14 C19 -5.5(8)
Sm1 C13 C14 C19 -120.8(5)
C12 C13 C14 Sm1 -67.8(3)
C18 C13 C14 Sm1 115.3(5)
C12 Sm1 C14 C13 37.0(3)
C2 Sm1 C14 C13 98.7(3)
C11 Sm1 C14 C13 77.3(3)
C5 Sm1 C14 C13 -49.3(5)
C1 Sm1 C14 C13 178.5(6)
C15 Sm1 C14 C13 114.1(4)
C4 Sm1 C14 C13 2.7(4)
C3 Sm1 C14 C13 49.7(4)
P3 Sm1 C14 C13 -156.9(3)
P2 Sm1 C14 C13 -111.3(3)
C12 Sm1 C14 C15 -77.2(3)
C2 Sm1 C14 C15 -15.4(4)
C13 Sm1 C14 C15 -114.1(4)
C11 Sm1 C14 C15 -36.8(2)
C5 Sm1 C14 C15 -163.4(3)
C1 Sm1 C14 C15 64.4(8)
C4 Sm1 C14 C15 -111.4(3)
C3 Sm1 C14 C15 -64.4(3)
P3 Sm1 C14 C15 89.0(3)
P2 Sm1 C14 C15 134.6(3)
C12 Sm1 C14 C19 160.5(4)
C2 Sm1 C14 C19 -137.8(4)
C13 Sm1 C14 C19 123.5(5)
C11 Sm1 C14 C19 -159.1(4)
C5 Sm1 C14 C19 74.3(5)
C1 Sm1 C14 C19 -57.9(8)
C15 Sm1 C14 C19 -122.3(5)
C4 Sm1 C14 C19 126.3(4)
C3 Sm1 C14 C19 173.2(3)
P3 Sm1 C14 C19 -33.3(3)
P2 Sm1 C14 C19 12.3(3)
C12 C11 C15 C14 -0.1(5)
C16 C11 C15 C14 172.3(4)
Sm1 C11 C15 C14 -67.6(3)
C12 C11 C15 C20 -176.9(4)
C16 C11 C15 C20 -4.5(8)
Sm1 C11 C15 C20 115.6(4)
C12 C11 C15 Sm1 67.4(3)
C16 C11 C15 Sm1 -120.1(5)
C13 C14 C15 C11 0.2(5)
C19 C14 C15 C11 -171.5(4)
Sm1 C14 C15 C11 67.4(3)
C13 C14 C15 C20 176.9(4)
C19 C14 C15 C20 5.3(7)
Sm1 C14 C15 C20 -115.9(4)
C13 C14 C15 Sm1 -67.2(3)
C19 C14 C15 Sm1 121.2(5)
C12 Sm1 C15 C11 -37.4(3)
C2 Sm1 C15 C11 56.7(3)
C13 Sm1 C15 C11 -77.6(3)
C5 Sm1 C15 C11 33.6(8)
C1 Sm1 C15 C11 82.5(3)
C14 Sm1 C15 C11 -114.3(4)
C4 Sm1 C15 C11 -5.4(4)
C3 Sm1 C15 C11 21.5(3)
P3 Sm1 C15 C11 157.0(2)
P2 Sm1 C15 C11 -161.2(2)
C12 Sm1 C15 C14 76.9(3)
C2 Sm1 C15 C14 171.0(2)
C13 Sm1 C15 C14 36.8(2)
C11 Sm1 C15 C14 114.3(4)
C5 Sm1 C15 C14 147.9(6)
C1 Sm1 C15 C14 -163.2(2)
C4 Sm1 C15 C14 109.0(3)
C3 Sm1 C15 C14 135.9(3)
P3 Sm1 C15 C14 -88.6(3)
P2 Sm1 C15 C14 -46.8(3)
C12 Sm1 C15 C20 -159.7(4)
C2 Sm1 C15 C20 -65.5(4)
C13 Sm1 C15 C20 160.2(4)
C11 Sm1 C15 C20 -122.2(5)
C5 Sm1 C15 C20 -88.6(8)
C1 Sm1 C15 C20 -39.8(5)
C14 Sm1 C15 C20 123.4(5)
C4 Sm1 C15 C20 -127.6(4)
C3 Sm1 C15 C20 -100.7(4)
P3 Sm1 C15 C20 34.8(4)
P2 Sm1 C15 C20 76.6(4)
C22 Co1 C21 C25 116.9(3)
C24 Co1 C21 C25 36.3(2)
C23 Co1 C21 C25 79.8(2)
P1 Co1 C21 C25 -114.38(19)
P3 Co1 C21 C25 160.41(17)
P4 Co1 C21 C25 7.1(4)
Co2 Co1 C21 C25 -75.8(2)
C25 Co1 C21 C22 -116.9(3)
C24 Co1 C21 C22 -80.6(2)
C23 Co1 C21 C22 -37.1(2)
P1 Co1 C21 C22 128.8(2)
P3 Co1 C21 C22 43.5(3)
P4 Co1 C21 C22 -109.7(3)
Co2 Co1 C21 C22 167.29(17)
C25 Co1 C21 C26 121.4(5)
C22 Co1 C21 C26 -121.8(5)
C24 Co1 C21 C26 157.7(5)
C23 Co1 C21 C26 -158.9(5)
P1 Co1 C21 C26 7.0(4)
P3 Co1 C21 C26 -78.2(4)
P4 Co1 C21 C26 128.5(4)
Co2 Co1 C21 C26 45.5(5)
C25 C21 C22 C23 1.1(4)
C26 C21 C22 C23 -166.1(3)
Co1 C21 C22 C23 61.9(3)
C25 C21 C22 Co1 -60.9(3)
C26 C21 C22 Co1 131.9(4)
C25 Co1 C22 C21 38.0(2)
C24 Co1 C22 C21 81.0(2)
C23 Co1 C22 C21 119.3(3)
P1 Co1 C22 C21 -61.9(2)
P3 Co1 C22 C21 -152.34(19)
P4 Co1 C22 C21 149.55(19)
Co2 Co1 C22 C21 -48.3(6)
C25 Co1 C22 C23 -81.3(3)
C21 Co1 C22 C23 -119.3(3)
C24 Co1 C22 C23 -38.3(2)
P1 Co1 C22 C23 178.8(2)
P3 Co1 C22 C23 88.3(2)
P4 Co1 C22 C23 30.2(3)
Co2 Co1 C22 C23 -167.6(4)
C21 C22 C23 C24 -1.1(4)
Co1 C22 C23 C24 60.7(2)
C21 C22 C23 C30 173.3(3)
Co1 C22 C23 C30 -124.9(3)
C21 C22 C23 Co1 -61.8(3)
C25 Co1 C23 C22 79.0(3)
C21 Co1 C23 C22 36.6(2)
C24 Co1 C23 C22 117.3(3)
P1 Co1 C23 C22 -2.8(5)
P3 Co1 C23 C22 -103.0(2)
P4 Co1 C23 C22 -161.9(2)
Co2 Co1 C23 C22 174.06(19)
C25 Co1 C23 C24 -38.3(2)
C22 Co1 C23 C24 -117.3(3)
C21 Co1 C23 C24 -80.7(2)
P1 Co1 C23 C24 -120.1(3)
P3 Co1 C23 C24 139.7(2)
P4 Co1 C23 C24 80.8(2)
Co2 Co1 C23 C24 56.8(4)
C25 Co1 C23 C30 -166.9(4)
C22 Co1 C23 C30 114.0(5)
C21 Co1 C23 C30 150.6(4)
C24 Co1 C23 C30 -128.7(5)
P1 Co1 C23 C30 111.2(4)
P3 Co1 C23 C30 11.0(4)
P4 Co1 C23 C30 -47.9(4)
Co2 Co1 C23 C30 -71.9(5)
C22 C23 C24 C25 0.7(4)
C30 C23 C24 C25 -172.9(4)
Co1 C23 C24 C25 60.7(2)
C22 C23 C24 C34 167.3(4)
C30 C23 C24 C34 -6.3(7)
Co1 C23 C24 C34 -132.7(5)
C22 C23 C24 Co1 -60.0(2)
C30 C23 C24 Co1 126.4(4)
C22 Co1 C24 C25 -78.4(2)
C21 Co1 C24 C25 -36.0(2)
C23 Co1 C24 C25 -116.4(3)
P1 Co1 C24 C25 26.5(3)
P3 Co1 C24 C25 -172.05(18)
P4 Co1 C24 C25 135.0(2)
Co2 Co1 C24 C25 90.1(2)
C25 Co1 C24 C23 116.4(3)
C22 Co1 C24 C23 38.0(2)
C21 Co1 C24 C23 80.4(2)
P1 Co1 C24 C23 142.9(2)
P3 Co1 C24 C23 -55.7(3)
P4 Co1 C24 C23 -108.6(2)
Co2 Co1 C24 C23 -153.52(18)
C25 Co1 C24 C34 -110.0(4)
C22 Co1 C24 C34 171.6(4)
C21 Co1 C24 C34 -146.0(4)
C23 Co1 C24 C34 133.6(5)
P1 Co1 C24 C34 -83.5(4)
P3 Co1 C24 C34 78.0(4)
P4 Co1 C24 C34 25.1(4)
Co2 Co1 C24 C34 -19.9(4)
C22 C21 C25 C24 -0.6(4)
C26 C21 C25 C24 166.6(3)
Co1 C21 C25 C24 -61.5(3)
C22 C21 C25 Co1 60.9(3)
C26 C21 C25 Co1 -131.9(4)
C23 C24 C25 C21 -0.1(4)
C34 C24 C25 C21 -169.3(3)
Co1 C24 C25 C21 61.4(3)
C23 C24 C25 Co1 -61.4(2)
C34 C24 C25 Co1 129.4(3)
C22 Co1 C25 C21 -38.1(2)
C24 Co1 C25 C21 -120.4(3)
C23 Co1 C25 C21 -81.5(2)
P1 Co1 C25 C21 74.7(2)
P3 Co1 C25 C21 -91.0(6)
P4 Co1 C25 C21 -177.31(17)
Co2 Co1 C25 C21 128.09(18)
C22 Co1 C25 C24 82.3(2)
C21 Co1 C25 C24 120.4(3)
C23 Co1 C25 C24 38.9(2)
P1 Co1 C25 C24 -164.88(19)
P3 Co1 C25 C24 29.5(7)
P4 Co1 C25 C24 -56.9(2)
Co2 Co1 C25 C24 -111.5(2)
C25 C21 C26 C29 33.5(5)
C22 C21 C26 C29 -161.8(4)
Co1 C21 C26 C29 -64.0(5)
C25 C21 C26 C27 156.9(4)
C22 C21 C26 C27 -38.3(5)
Co1 C21 C26 C27 59.5(5)
C25 C21 C26 C28 -84.6(5)
C22 C21 C26 C28 80.1(5)
Co1 C21 C26 C28 177.9(3)
C22 C23 C30 C32 5.3(5)
C24 C23 C30 C32 178.1(4)
Co1 C23 C30 C32 -82.8(4)
C22 C23 C30 C33 123.9(4)
C24 C23 C30 C33 -63.3(5)
Co1 C23 C30 C33 35.8(5)
C22 C23 C30 C31 -110.1(4)
C24 C23 C30 C31 62.7(5)
Co1 C23 C30 C31 161.8(3)
C25 C24 C34 C36 -159.4(4)
C23 C24 C34 C36 35.3(6)
Co1 C24 C34 C36 -71.6(5)
C25 C24 C34 C37 -37.5(5)
C23 C24 C34 C37 157.1(4)
Co1 C24 C34 C37 50.3(5)
C25 C24 C34 C35 78.3(4)
C23 C24 C34 C35 -87.0(5)
Co1 C24 C34 C35 166.1(3)
C42 Co2 C38 C39 116.5(3)
C40 Co2 C38 C39 36.6(2)
C41 Co2 C38 C39 79.5(2)
P4 Co2 C38 C39 -113.7(2)
P2 Co2 C38 C39 160.81(18)
P1 Co2 C38 C39 4.7(5)
Co1 Co2 C38 C39 -76.1(2)
C39 Co2 C38 C42 -116.5(3)
C40 Co2 C38 C42 -79.9(2)
C41 Co2 C38 C42 -36.9(2)
P4 Co2 C38 C42 129.8(2)
P2 Co2 C38 C42 44.3(3)
P1 Co2 C38 C42 -111.8(4)
Co1 Co2 C38 C42 167.44(19)
C42 Co2 C38 C43 -121.2(6)
C39 Co2 C38 C43 122.3(5)
C40 Co2 C38 C43 158.9(5)
C41 Co2 C38 C43 -158.1(5)
P4 Co2 C38 C43 8.6(5)
P2 Co2 C38 C43 -76.9(5)
P1 Co2 C38 C43 127.0(4)
Co1 Co2 C38 C43 46.3(5)
C42 C38 C39 C40 -1.5(5)
C43 C38 C39 C40 164.0(4)
Co2 C38 C39 C40 -61.7(3)
C42 C38 C39 Co2 60.2(3)
C43 C38 C39 Co2 -134.4(4)
C42 Co2 C39 C38 -38.7(2)
C40 Co2 C39 C38 -120.0(3)
C41 Co2 C39 C38 -82.0(2)
P4 Co2 C39 C38 74.6(2)
P2 Co2 C39 C38 -90.8(6)
P1 Co2 C39 C38 -178.29(17)
Co1 Co2 C39 C38 127.42(19)
C42 Co2 C39 C40 81.4(3)
C38 Co2 C39 C40 120.0(3)
C41 Co2 C39 C40 38.0(2)
P4 Co2 C39 C40 -165.3(2)
P2 Co2 C39 C40 29.2(7)
P1 Co2 C39 C40 -58.2(3)
Co1 Co2 C39 C40 -112.5(2)
C38 C39 C40 C41 0.3(5)
Co2 C39 C40 C41 -61.3(3)
C38 C39 C40 C47 -167.4(4)
Co2 C39 C40 C47 131.0(4)
C38 C39 C40 Co2 61.6(3)
C42 Co2 C40 C39 -79.4(3)
C38 Co2 C40 C39 -36.3(2)
C41 Co2 C40 C39 -117.6(4)
P4 Co2 C40 C39 25.2(4)
P2 Co2 C40 C39 -172.23(19)
P1 Co2 C40 C39 134.3(2)
Co1 Co2 C40 C39 88.8(2)
C42 Co2 C40 C41 38.1(2)
C39 Co2 C40 C41 117.6(4)
C38 Co2 C40 C41 81.2(3)
P4 Co2 C40 C41 142.8(2)
P2 Co2 C40 C41 -54.7(3)
P1 Co2 C40 C41 -108.1(2)
Co1 Co2 C40 C41 -153.6(2)
C42 Co2 C40 C47 171.1(5)
C39 Co2 C40 C47 -109.4(5)
C38 Co2 C40 C47 -145.8(4)
C41 Co2 C40 C47 133.0(5)
P4 Co2 C40 C47 -84.2(5)
P2 Co2 C40 C47 78.3(4)
P1 Co2 C40 C47 24.9(4)
Co1 Co2 C40 C47 -20.6(5)
C39 C40 C41 C42 0.9(4)
C47 C40 C41 C42 166.0(4)
Co2 C40 C41 C42 -59.3(3)
C39 C40 C41 C51 -173.1(4)
C47 C40 C41 C51 -8.1(8)
Co2 C40 C41 C51 126.6(5)
C39 C40 C41 Co2 60.2(3)
C47 C40 C41 Co2 -134.7(5)
C39 Co2 C41 C42 79.5(3)
C38 Co2 C41 C42 36.9(3)
C40 Co2 C41 C42 117.2(3)
P4 Co2 C41 C42 0.1(5)
P2 Co2 C41 C42 -102.4(2)
P1 Co2 C41 C42 -161.1(2)
Co1 Co2 C41 C42 173.7(2)
C42 Co2 C41 C40 -117.2(4)
C39 Co2 C41 C40 -37.8(2)
C38 Co2 C41 C40 -80.3(3)
P4 Co2 C41 C40 -117.2(3)
P2 Co2 C41 C40 140.3(2)
P1 Co2 C41 C40 81.7(2)
Co1 Co2 C41 C40 56.4(4)
C42 Co2 C41 C51 112.4(5)
C39 Co2 C41 C51 -168.2(4)
C38 Co2 C41 C51 149.3(4)
C40 Co2 C41 C51 -130.4(5)
P4 Co2 C41 C51 112.4(4)
P2 Co2 C41 C51 9.9(4)
P1 Co2 C41 C51 -48.7(4)
Co1 Co2 C41 C51 -74.0(5)
C39 C38 C42 C41 2.1(5)
C43 C38 C42 C41 -163.4(4)
Co2 C38 C42 C41 62.6(3)
C39 C38 C42 Co2 -60.6(3)
C43 C38 C42 Co2 133.9(4)
C40 C41 C42 C38 -1.9(5)
C51 C41 C42 C38 173.1(4)
Co2 C41 C42 C38 -62.2(3)
C40 C41 C42 Co2 60.4(3)
C51 C41 C42 Co2 -124.6(4)
C39 Co2 C42 C38 38.2(2)
C40 Co2 C42 C38 81.3(3)
C41 Co2 C42 C38 119.4(4)
P4 Co2 C42 C38 -60.6(3)
P2 Co2 C42 C38 -151.9(2)
P1 Co2 C42 C38 151.2(2)
Co1 Co2 C42 C38 -47.5(7)
C39 Co2 C42 C41 -81.2(3)
C38 Co2 C42 C41 -119.4(4)
C40 Co2 C42 C41 -38.1(2)
P4 Co2 C42 C41 -180.0(2)
P2 Co2 C42 C41 88.7(2)
P1 Co2 C42 C41 31.8(4)
Co1 Co2 C42 C41 -166.9(4)
C39 C38 C43 C44 154.5(4)
C42 C38 C43 C44 -43.0(6)
Co2 C38 C43 C44 55.0(6)
C39 C38 C43 C46 31.2(6)
C42 C38 C43 C46 -166.2(4)
Co2 C38 C43 C46 -68.2(6)
C39 C38 C43 C45 -86.8(5)
C42 C38 C43 C45 75.7(6)
Co2 C38 C43 C45 173.7(4)
C39 C40 C47 C48 -157.2(4)
C41 C40 C47 C48 39.0(7)
Co2 C40 C47 C48 -69.1(5)
C39 C40 C47 C49 80.3(4)
C41 C40 C47 C49 -83.6(6)
Co2 C40 C47 C49 168.4(3)
C39 C40 C47 C50 -36.1(5)
C41 C40 C47 C50 160.1(4)
Co2 C40 C47 C50 52.0(6)
C42 C41 C51 C54 4.7(6)
C40 C41 C51 C54 178.1(4)
Co2 C41 C51 C54 -81.6(5)
C42 C41 C51 C52 125.5(4)
C40 C41 C51 C52 -61.1(6)
Co2 C41 C51 C52 39.1(5)
C42 C41 C51 C53 -111.8(4)
C40 C41 C51 C53 61.6(6)
Co2 C41 C51 C53 161.8(3)
C55 C56 C57 C58 -173.4(6)
C56 C57 C58 C59 173.1(6)
C57 C58 C59 C60 177.0(6)
